data_7044066
loop_
_publ_author_name
'Boudalis, Athanassios'
'Rogez, Guillaume'
'Heinrich, Beno\^it'
'Raptis, Raphael'
'Turek, Philippe'

_publ_section_title
;
 Towards ionic liquids with tailored magnetic properties: bmim+ salts of
 ferro- and antiferromagnetic CuII3 triangles
;
_journal_name_full 'Dalton Trans.'
_journal_paper_doi 10.1039/C7DT02472J
_journal_year 2017
_chemical_formula_moiety 'C9 H9 Cl5 Cu3 N6, 2(C8 H15 N2)'
_chemical_formula_sum 'C25 H39 Cl5 Cu3 N10'
_chemical_formula_weight 847.53
_space_group_crystal_system triclinic
_space_group_IT_number 2
_space_group_name_Hall '-P 1'
_space_group_name_H-M_alt 'P -1'
_symmetry_space_group_name_Hall '-P 1'
_symmetry_space_group_name_H-M 'P -1'
_atom_sites_solution_hydrogens geom
_atom_sites_solution_primary dual
_audit_creation_date 2017-08-23
_audit_creation_method
;
Olex2 1.2
(compiled Aug 10 2017 17:44:14 for OlexSys, GUI svn.r5381)
;
_audit_update_record
;
2017-08-23 deposited with the CCDC.
2017-08-31 downloaded from the CCDC.
;
_cell_angle_alpha 93.015(2)
_cell_angle_beta 108.718(2)
_cell_angle_gamma 108.591(2)
_cell_formula_units_Z 2
_cell_length_a 11.2091(10)
_cell_length_b 13.1368(12)
_cell_length_c 13.3517(11)
_cell_measurement_reflns_used 9505
_cell_measurement_temperature 298.15
_cell_measurement_theta_max 28.34
_cell_measurement_theta_min 2.95
_cell_volume 1738.4(3)
_computing_molecular_graphics 'Olex2 (Dolomanov et al., 2009)'
_computing_publication_material 'Olex2 (Dolomanov et al., 2009)'
_computing_structure_refinement 'ShelXL (Sheldrick, 2015)'
_computing_structure_solution 'ShelXT (Sheldrick, 2015)'
_diffrn_ambient_temperature 298.15
_diffrn_detector 'CMOS area detector'
_diffrn_detector_type 'CMOS area detector'
_diffrn_measured_fraction_theta_full 0.999
_diffrn_measured_fraction_theta_max 0.996
_diffrn_measurement_device 'Bruker D8 QUEST CMOS'
_diffrn_measurement_device_type 'Bruker D8 QUEST CMOS'
_diffrn_measurement_method '\f and \w scans'
_diffrn_radiation_monochromator graphite
_diffrn_radiation_probe x-ray
_diffrn_radiation_type MoK\a
_diffrn_radiation_wavelength 0.71073
_diffrn_reflns_av_R_equivalents 0.0756
_diffrn_reflns_av_unetI/netI 0.0510
_diffrn_reflns_Laue_measured_fraction_full 0.999
_diffrn_reflns_Laue_measured_fraction_max 0.996
_diffrn_reflns_limit_h_max 14
_diffrn_reflns_limit_h_min -14
_diffrn_reflns_limit_k_max 17
_diffrn_reflns_limit_k_min -17
_diffrn_reflns_limit_l_max 17
_diffrn_reflns_limit_l_min -17
_diffrn_reflns_number 37960
_diffrn_reflns_point_group_measured_fraction_full 0.999
_diffrn_reflns_point_group_measured_fraction_max 0.996
_diffrn_reflns_theta_full 25.000
_diffrn_reflns_theta_max 28.392
_diffrn_reflns_theta_min 2.947
_diffrn_source 'microfocus sealed X-ray tube'
_diffrn_source_type 'microfocus sealed X-ray tube'
_diffrn_standards_number 0
_exptl_absorpt_coefficient_mu 2.236
_exptl_absorpt_correction_T_max 0.7457
_exptl_absorpt_correction_T_min 0.3286
_exptl_absorpt_correction_type multi-scan
_exptl_absorpt_process_details
'SADABS-2014/5 (Bruker,2014) was used for absorption correction. wR2(int) was 0.1575 before and 0.1013 after correction. The Ratio of minimum to maximum transmission is 0.4407. The \l/2 correction factor is 0.00150.'
_exptl_crystal_colour 'clear light green'
_exptl_crystal_colour_lustre clear
_exptl_crystal_colour_modifier light
_exptl_crystal_colour_primary green
_exptl_crystal_density_diffrn 1.619
_exptl_crystal_description irregular
_exptl_crystal_F_000 862
_exptl_crystal_recrystallization_method 'Diethyl ether vapour diffusion'
_exptl_crystal_size_max 0.26
_exptl_crystal_size_mid 0.18
_exptl_crystal_size_min 0.15
_refine_diff_density_max 0.775
_refine_diff_density_min -0.573
_refine_diff_density_rms 0.095
_refine_ls_extinction_method none
_refine_ls_goodness_of_fit_ref 1.030
_refine_ls_hydrogen_treatment constr
_refine_ls_matrix_type full
_refine_ls_number_parameters 407
_refine_ls_number_reflns 8688
_refine_ls_number_restraints 6
_refine_ls_restrained_S_all 1.032
_refine_ls_R_factor_all 0.0578
_refine_ls_R_factor_gt 0.0450
_refine_ls_shift/su_max 0.001
_refine_ls_shift/su_mean 0.000
_refine_ls_structure_factor_coef Fsqd
_refine_ls_weighting_details 'w=1/[\s^2^(Fo^2^)+(0.0664P)^2^+0.9515P] where P=(Fo^2^+2Fc^2^)/3'
_refine_ls_weighting_scheme calc
_refine_ls_wR_factor_gt 0.1195
_refine_ls_wR_factor_ref 0.1300
_reflns_Friedel_coverage 0.000
_reflns_number_gt 7006
_reflns_number_total 8688
_reflns_threshold_expression 'I > 2\s(I)'
_cod_data_source_file c7dt02472j2.cif
_cod_data_source_block Complex1
_cod_database_code 7044066
_shelx_shelxl_version_number 2016/6
_shelx_space_group_comment
;
The symmetry employed for this shelxl refinement is uniquely defined
by the following loop, which should always be used as a source of
symmetry information in preference to the above space-group names.
They are only intended as comments.
;
_shelx_estimated_absorpt_t_max 0.730
_shelx_estimated_absorpt_t_min 0.594
_olex2_refinement_description
;
1. Fixed Uiso
 At 1.2 times of:
  All C(H) groups, All C(H,H) groups, All C(H,H,H,H) groups
 At 1.5 times of:
  All C(H,H,H) groups, All C(H,H,H,H,H,H) groups
2. Restrained distances
 C7B-C6BB \\sim C7B-C6BA \\sim C6BA-C5B \\sim C6BB-C5B
 with sigma of 0.02
3. Others
 Sof(Cl2B)=1-FVAR(1)
 Sof(Cl2A)=FVAR(1)
 Fixed Sof: Cl1A(0.88) Cl1B(0.12) H5BC(0.67) H5BD(0.67) H5BA(0.33) H5BB(0.33)
 C6BB(0.67) H6BA(0.67) H6BB(0.67) H7BD(0.67) H7BE(0.67) H7BF(0.67) H7BA(0.33)
 H7BB(0.33) H7BC(0.33) C6BA(0.33) H6BC(0.33) H6BD(0.33)
4.a Secondary CH2 refined with riding coordinates:
 C4A(H4AA,H4AB), C5A(H5AA,H5AB), C6A(H6AA,H6AB), C4B(H4BA,H4BB), C5B(H5BC,
 H5BD), C5B(H5BA,H5BB), C6BB(H6BA,H6BB), C6BA(H6BC,H6BD)
4.b Me refined with riding coordinates:
 C7A(H7AA,H7AB,H7AC), C8A(H8AA,H8AB,H8AC), C8B(H8BA,H8BB,H8BC)
4.c Aromatic/amide H refined with riding coordinates:
 C1(H1), C2(H2), C3(H3), C4(H4), C5(H5), C6(H6), C7(H7), C8(H8), C9(H9),
 C1A(H1A), C2A(H2A), C3A(H3A), C1B(H1B), C2B(H2B), C3B(H3B)
4.d Idealised Me refined as rotating group:
 C7B(H7BD,H7BE,H7BF), C7B(H7BA,H7BB,H7BC)
;
_olex2_exptl_crystal_mounting_method 'Glass fiber'
_olex2_submission_original_sample_id 'Complex 1'
_olex2_submission_special_instructions 'No special instructions were received'

loop_
_space_group_symop_operation_xyz
'x, y, z'
'-x, -y, -z'

loop_
_atom_site_label
_atom_site_type_symbol
_atom_site_fract_x
_atom_site_fract_y
_atom_site_fract_z
_atom_site_U_iso_or_equiv
_atom_site_adp_type
_atom_site_occupancy
_atom_site_site_symmetry_order
_atom_site_calc_flag
_atom_site_refinement_flags_posn
_atom_site_refinement_flags_occupancy
_atom_site_disorder_assembly
_atom_site_disorder_group
Cu1 Cu 0.13851(3) 0.25965(3) 0.84606(3) 0.03947(10) Uani 1 1 d . . . .
Cu2 Cu 0.28360(4) 0.36365(3) 0.66901(3) 0.04448(11) Uani 1 1 d . . . .
Cu3 Cu 0.37844(4) 0.17533(3) 0.80613(3) 0.04353(11) Uani 1 1 d . . . .
Cl3 Cl 0.45511(12) 0.03472(8) 0.79788(9) 0.0697(3) Uani 1 1 d . . . .
Cl1A Cl -0.04642(14) 0.22071(12) 0.89626(14) 0.0613(3) Uani 0.88 1 d . P A 1
Cl1B Cl -0.0100(11) 0.2494(9) 0.9320(8) 0.058(3) Uiso 0.12 1 d . P A 2
Cl4 Cl 0.38317(6) 0.36688(5) 0.87977(5) 0.03918(15) Uani 1 1 d . . . .
Cl5 Cl 0.15301(7) 0.16603(6) 0.67575(5) 0.04101(15) Uani 1 1 d . . . .
N1 N 0.0926(2) 0.3709(2) 0.7693(2) 0.0414(5) Uani 1 1 d . . . .
N2 N 0.1501(2) 0.4120(2) 0.69766(19) 0.0422(5) Uani 1 1 d . . . .
N3 N 0.4349(2) 0.3261(2) 0.6640(2) 0.0420(5) Uani 1 1 d . . . .
N4 N 0.4740(2) 0.2519(2) 0.7201(2) 0.0417(5) Uani 1 1 d . . . .
N5 N 0.2997(2) 0.12435(19) 0.9112(2) 0.0414(5) Uani 1 1 d . . . .
N6 N 0.1979(2) 0.15348(19) 0.92404(19) 0.0391(5) Uani 1 1 d . . . .
C1 C 0.0961(3) 0.4840(3) 0.6554(3) 0.0563(8) Uani 1 1 d . . . .
H1 H 0.118246 0.523440 0.604073 0.068 Uiso 1 1 calc R . . .
C2 C 0.0028(4) 0.4910(3) 0.6991(3) 0.0664(10) Uani 1 1 d . . . .
H2 H -0.049345 0.534839 0.684015 0.080 Uiso 1 1 calc R . . .
C3 C 0.0040(3) 0.4193(3) 0.7695(3) 0.0583(8) Uani 1 1 d . . . .
H3 H -0.049371 0.405869 0.811703 0.070 Uiso 1 1 calc R . . .
C4 C 0.5871(3) 0.2507(3) 0.7074(3) 0.0559(8) Uani 1 1 d . . . .
H4 H 0.635035 0.206954 0.737837 0.067 Uiso 1 1 calc R . . .
C5 C 0.6221(4) 0.3240(3) 0.6422(3) 0.0639(9) Uani 1 1 d . . . .
H5 H 0.695795 0.339259 0.620223 0.077 Uiso 1 1 calc R . . .
C6 C 0.5248(4) 0.3690(3) 0.6174(3) 0.0552(8) Uani 1 1 d . . . .
H6 H 0.521129 0.422064 0.574250 0.066 Uiso 1 1 calc R . . .
C7 C 0.1634(4) 0.1032(3) 1.0007(3) 0.0513(7) Uani 1 1 d . . . .
H7 H 0.095807 0.108458 1.024437 0.062 Uiso 1 1 calc R . . .
C8 C 0.2433(4) 0.0425(3) 1.0391(3) 0.0602(9) Uani 1 1 d . . . .
H8 H 0.241013 0.000269 1.092680 0.072 Uiso 1 1 calc R . . .
C9 C 0.3264(4) 0.0582(3) 0.9813(3) 0.0514(7) Uani 1 1 d . . . .
H9 H 0.392221 0.027234 0.989380 0.062 Uiso 1 1 calc R . . .
Cl2A Cl 0.2738(3) 0.4497(4) 0.5251(2) 0.0704(8) Uani 0.881(12) 1 d . P . .
Cl2B Cl 0.233(2) 0.386(3) 0.4937(13) 0.068(5) Uani 0.119(12) 1 d . P . .
N1A N 0.3719(3) 0.7005(2) 0.8557(2) 0.0492(6) Uani 1 1 d . . . .
N2A N 0.2754(3) 0.6398(2) 0.9672(2) 0.0548(7) Uani 1 1 d . . . .
C1A C 0.3394(3) 0.6181(3) 0.9056(3) 0.0501(7) Uani 1 1 d . . . .
H1A H 0.358341 0.554707 0.898793 0.060 Uiso 1 1 calc R . . .
C2A C 0.2679(5) 0.7407(3) 0.9564(4) 0.0764(12) Uani 1 1 d . . . .
H2A H 0.228790 0.776432 0.990987 0.092 Uiso 1 1 calc R . . .
C3A C 0.3276(5) 0.7785(3) 0.8867(4) 0.0739(11) Uani 1 1 d . . . .
H3A H 0.337236 0.845285 0.863633 0.089 Uiso 1 1 calc R . . .
C4A C 0.4438(4) 0.7083(3) 0.7799(3) 0.0632(9) Uani 1 1 d . . . .
H4AA H 0.481162 0.784169 0.773621 0.076 Uiso 1 1 calc R . . .
H4AB H 0.380132 0.668836 0.709640 0.076 Uiso 1 1 calc R . . .
C5A C 0.5553(4) 0.6634(3) 0.8135(3) 0.0569(8) Uani 1 1 d . . . .
H5AA H 0.517252 0.585634 0.812006 0.068 Uiso 1 1 calc R . . .
H5AB H 0.614144 0.697303 0.886694 0.068 Uiso 1 1 calc R . . .
C6A C 0.6377(5) 0.6835(4) 0.7404(3) 0.0718(11) Uani 1 1 d . . . .
H6AA H 0.579264 0.647889 0.667633 0.086 Uiso 1 1 calc R . . .
H6AB H 0.673422 0.761176 0.740290 0.086 Uiso 1 1 calc R . . .
C7A C 0.7517(5) 0.6420(4) 0.7752(4) 0.0865(13) Uani 1 1 d . . . .
H7AA H 0.800695 0.656272 0.727100 0.130 Uiso 1 1 calc R . . .
H7AB H 0.810871 0.678090 0.846660 0.130 Uiso 1 1 calc R . . .
H7AC H 0.716747 0.564843 0.774027 0.130 Uiso 1 1 calc R . . .
C8A C 0.2274(5) 0.5693(4) 1.0363(4) 0.0796(12) Uani 1 1 d . . . .
H8AA H 0.184423 0.602741 1.072616 0.119 Uiso 1 1 calc R . . .
H8AB H 0.163812 0.500534 0.993944 0.119 Uiso 1 1 calc R . . .
H8AC H 0.302023 0.557976 1.088251 0.119 Uiso 1 1 calc R . . .
N1B N 0.2233(4) 1.0422(3) 0.3692(3) 0.0792(10) Uani 1 1 d . . . .
N2B N 0.0665(3) 1.1038(3) 0.3078(3) 0.0708(9) Uani 1 1 d . . . .
C1B C 0.1141(4) 1.0295(3) 0.2804(4) 0.0742(12) Uani 1 1 d . . . .
H1B H 0.080672 0.981002 0.216212 0.089 Uiso 1 1 calc R . . .
C2B C 0.1498(7) 1.1611(5) 0.4037(4) 0.1025(17) Uani 1 1 d . . . .
H2B H 0.141648 1.220164 0.438809 0.123 Uiso 1 1 calc R . . .
C3B C 0.2445(8) 1.1215(6) 0.4406(5) 0.118(2) Uani 1 1 d . . . .
H3B H 0.314752 1.146164 0.506725 0.141 Uiso 1 1 calc R . . .
C4B C 0.3034(7) 0.9720(7) 0.3743(7) 0.132(3) Uani 1 1 d . . . .
H4BA H 0.393238 1.015508 0.378159 0.159 Uiso 1 1 calc R . . .
H4BB H 0.262019 0.917352 0.309626 0.159 Uiso 1 1 calc R . . .
C5B C 0.3126(6) 0.9148(6) 0.4741(6) 0.126(2) Uani 1 1 d D . . .
H5BC H 0.379819 0.880782 0.484457 0.151 Uiso 0.67 1 calc R P B 2
H5BD H 0.340517 0.968636 0.537513 0.151 Uiso 0.67 1 calc R P B 2
H5BA H 0.334553 0.851450 0.458695 0.151 Uiso 0.33 1 calc R P C 1
H5BB H 0.390869 0.964117 0.532376 0.151 Uiso 0.33 1 calc R P C 1
C6BB C 0.1822(7) 0.8322(6) 0.4599(7) 0.101(3) Uani 0.67 1 d D P D 2
H6BA H 0.151066 0.784515 0.391660 0.121 Uiso 0.67 1 calc R P D 2
H6BB H 0.118318 0.868701 0.455403 0.121 Uiso 0.67 1 calc R P D 2
C7B C 0.1790(9) 0.7620(6) 0.5463(6) 0.139(3) Uani 1 1 d D . . .
H7BD H 0.184615 0.693816 0.523062 0.208 Uiso 0.67 1 calc GR P D 2
H7BE H 0.096391 0.748655 0.559392 0.208 Uiso 0.67 1 calc GR P D 2
H7BF H 0.253929 0.799017 0.611275 0.208 Uiso 0.67 1 calc GR P D 2
H7BA H 0.246313 0.737740 0.534376 0.208 Uiso 0.33 1 calc GR P D 1
H7BB H 0.091146 0.713335 0.500747 0.208 Uiso 0.33 1 calc GR P D 1
H7BC H 0.186534 0.762625 0.620076 0.208 Uiso 0.33 1 calc GR P D 1
C8B C -0.0536(6) 1.1210(5) 0.2415(6) 0.113(2) Uani 1 1 d . . . .
H8BA H -0.095910 1.068760 0.176146 0.170 Uiso 1 1 calc R . . .
H8BB H -0.114888 1.112187 0.279491 0.170 Uiso 1 1 calc R . . .
H8BC H -0.029522 1.193335 0.225060 0.170 Uiso 1 1 calc R . . .
C6BA C 0.1993(19) 0.8752(13) 0.5210(18) 0.105(6) Uiso 0.33 1 d D P D 1
H6BC H 0.221872 0.925119 0.585996 0.126 Uiso 0.33 1 calc R P D 1
H6BD H 0.115809 0.876026 0.469749 0.126 Uiso 0.33 1 calc R P D 1

loop_
_atom_site_aniso_label
_atom_site_aniso_U_11
_atom_site_aniso_U_22
_atom_site_aniso_U_33
_atom_site_aniso_U_23
_atom_site_aniso_U_13
_atom_site_aniso_U_12
Cu1 0.04155(19) 0.0416(2) 0.0468(2) 0.01637(15) 0.02349(15) 0.02058(15)
Cu2 0.0494(2) 0.0507(2) 0.0490(2) 0.02528(17) 0.02626(16) 0.02682(17)
Cu3 0.0480(2) 0.0460(2) 0.0551(2) 0.02543(16) 0.02906(17) 0.02743(16)
Cl3 0.0974(7) 0.0583(5) 0.0897(7) 0.0317(5) 0.0533(6) 0.0516(5)
Cl1A 0.0543(7) 0.0665(8) 0.0829(9) 0.0215(7) 0.0452(7) 0.0247(6)
Cl4 0.0368(3) 0.0324(3) 0.0426(3) 0.0032(2) 0.0093(2) 0.0104(2)
Cl5 0.0372(3) 0.0421(4) 0.0369(3) 0.0022(3) 0.0098(2) 0.0094(3)
N1 0.0374(11) 0.0449(13) 0.0481(13) 0.0118(10) 0.0160(10) 0.0215(10)
N2 0.0417(12) 0.0443(13) 0.0451(13) 0.0162(10) 0.0135(10) 0.0216(10)
N3 0.0450(12) 0.0415(13) 0.0464(13) 0.0139(10) 0.0242(10) 0.0153(10)
N4 0.0418(12) 0.0419(13) 0.0507(14) 0.0106(10) 0.0241(10) 0.0190(10)
N5 0.0468(13) 0.0360(12) 0.0489(13) 0.0158(10) 0.0210(10) 0.0193(10)
N6 0.0426(12) 0.0357(12) 0.0429(12) 0.0114(9) 0.0201(10) 0.0134(10)
C1 0.0576(19) 0.0558(19) 0.061(2) 0.0260(16) 0.0147(15) 0.0319(16)
C2 0.059(2) 0.070(2) 0.084(3) 0.025(2) 0.0203(19) 0.0442(19)
C3 0.0514(18) 0.066(2) 0.072(2) 0.0169(17) 0.0249(16) 0.0368(17)
C4 0.0489(17) 0.060(2) 0.073(2) 0.0130(17) 0.0341(16) 0.0247(15)
C5 0.0552(19) 0.069(2) 0.081(3) 0.0133(19) 0.0447(19) 0.0192(17)
C6 0.0590(19) 0.0558(19) 0.0599(19) 0.0183(15) 0.0371(16) 0.0148(15)
C7 0.0633(19) 0.0486(17) 0.0493(17) 0.0182(14) 0.0318(15) 0.0161(15)
C8 0.081(2) 0.054(2) 0.0557(19) 0.0310(16) 0.0323(18) 0.0264(18)
C9 0.067(2) 0.0426(16) 0.0563(18) 0.0246(14) 0.0260(15) 0.0275(15)
Cl2A 0.0927(10) 0.083(2) 0.0630(10) 0.0464(12) 0.0417(8) 0.0477(12)
Cl2B 0.097(8) 0.076(14) 0.052(6) 0.036(7) 0.028(6) 0.052(9)
N1A 0.0525(14) 0.0404(13) 0.0544(15) 0.0091(11) 0.0176(12) 0.0173(11)
N2A 0.0564(16) 0.0521(16) 0.0527(16) 0.0022(12) 0.0189(13) 0.0169(13)
C1A 0.0581(18) 0.0436(16) 0.0495(17) 0.0062(13) 0.0175(14) 0.0212(14)
C2A 0.091(3) 0.059(2) 0.099(3) 0.008(2) 0.049(3) 0.039(2)
C3A 0.086(3) 0.0446(19) 0.100(3) 0.016(2) 0.036(2) 0.0320(19)
C4A 0.070(2) 0.063(2) 0.057(2) 0.0199(17) 0.0242(17) 0.0207(18)
C5A 0.066(2) 0.0533(19) 0.0488(18) 0.0120(15) 0.0243(15) 0.0129(16)
C6A 0.087(3) 0.070(2) 0.065(2) 0.0158(19) 0.042(2) 0.020(2)
C7A 0.092(3) 0.091(3) 0.091(3) 0.014(3) 0.055(3) 0.030(3)
C8A 0.086(3) 0.082(3) 0.074(3) 0.014(2) 0.044(2) 0.017(2)
N1B 0.062(2) 0.071(2) 0.098(3) 0.004(2) 0.0290(19) 0.0166(17)
N2B 0.0632(19) 0.0599(19) 0.079(2) 0.0099(17) 0.0261(17) 0.0076(15)
C1B 0.069(2) 0.051(2) 0.086(3) -0.0112(19) 0.031(2) 0.0007(18)
C2B 0.125(5) 0.110(4) 0.075(3) -0.001(3) 0.040(3) 0.044(4)
C3B 0.166(7) 0.115(5) 0.071(3) -0.003(3) 0.036(4) 0.056(5)
C4B 0.105(5) 0.167(7) 0.141(6) 0.001(5) 0.044(4) 0.071(5)
C5B 0.089(4) 0.128(5) 0.156(6) 0.017(5) 0.016(4) 0.063(4)
C6BB 0.087(5) 0.082(5) 0.100(6) -0.011(4) -0.022(4) 0.045(4)
C7B 0.178(7) 0.122(6) 0.112(5) 0.027(4) 0.022(5) 0.077(5)
C8B 0.086(4) 0.096(4) 0.147(6) 0.018(4) 0.026(4) 0.036(3)

loop_
_atom_type_symbol
_atom_type_description
_atom_type_scat_dispersion_real
_atom_type_scat_dispersion_imag
_atom_type_scat_source
C C 0.0033 0.0016 'International Tables Vol C Tables 4.2.6.8 and 6.1.1.4'
H H 0.0000 0.0000 'International Tables Vol C Tables 4.2.6.8 and 6.1.1.4'
Cl Cl 0.1484 0.1585 'International Tables Vol C Tables 4.2.6.8 and 6.1.1.4'
Cu Cu 0.3201 1.2651 'International Tables Vol C Tables 4.2.6.8 and 6.1.1.4'
N N 0.0061 0.0033 'International Tables Vol C Tables 4.2.6.8 and 6.1.1.4'

loop_
_geom_angle_atom_site_label_1
_geom_angle_atom_site_label_2
_geom_angle_atom_site_label_3
_geom_angle
Cl1A Cu1 Cl4 150.69(5)
Cl1A Cu1 Cl5 126.88(5)
Cl1B Cu1 Cl4 137.1(2)
Cl1B Cu1 Cl5 140.4(2)
Cl4 Cu1 Cl5 82.42(2)
N1 Cu1 Cl1A 91.74(8)
N1 Cu1 Cl1B 92.8(3)
N1 Cu1 Cl4 88.17(7)
N1 Cu1 Cl5 90.49(8)
N1 Cu1 N6 175.88(10)
N6 Cu1 Cl1A 92.01(8)
N6 Cu1 Cl1B 90.5(3)
N6 Cu1 Cl4 87.72(7)
N6 Cu1 Cl5 88.61(7)
Cl5 Cu2 Cl4 80.52(2)
N2 Cu2 Cl4 86.14(7)
N2 Cu2 Cl5 91.09(8)
N2 Cu2 Cl2A 92.08(9)
N2 Cu2 Cl2B 97.8(3)
N3 Cu2 Cl4 85.51(8)
N3 Cu2 Cl5 91.40(8)
N3 Cu2 N2 170.77(11)
N3 Cu2 Cl2A 93.22(8)
N3 Cu2 Cl2B 89.9(3)
Cl2A Cu2 Cl4 150.30(12)
Cl2A Cu2 Cl5 129.18(12)
Cl2A Cu2 Cl2B 21.0(7)
Cl2B Cu2 Cl4 169.9(7)
Cl2B Cu2 Cl5 108.6(8)
Cl3 Cu3 Cl4 156.95(4)
Cl3 Cu3 Cl5 121.18(4)
Cl5 Cu3 Cl4 81.88(2)
N4 Cu3 Cl3 92.67(7)
N4 Cu3 Cl4 85.91(7)
N4 Cu3 Cl5 92.67(8)
N4 Cu3 N5 169.15(11)
N5 Cu3 Cl3 93.87(7)
N5 Cu3 Cl4 84.68(7)
N5 Cu3 Cl5 91.33(8)
Cu1 Cl4 Cu2 81.45(2)
Cu1 Cl4 Cu3 82.19(2)
Cu3 Cl4 Cu2 79.63(2)
Cu2 Cl5 Cu1 81.97(2)
Cu3 Cl5 Cu1 82.73(2)
Cu3 Cl5 Cu2 83.54(2)
N2 N1 Cu1 121.64(17)
C3 N1 Cu1 131.3(2)
C3 N1 N2 107.0(3)
N1 N2 Cu2 121.60(17)
C1 N2 Cu2 130.3(2)
C1 N2 N1 108.1(3)
N4 N3 Cu2 122.02(18)
C6 N3 Cu2 130.2(2)
C6 N3 N4 107.5(3)
N3 N4 Cu3 121.68(17)
C4 N4 Cu3 130.5(2)
C4 N4 N3 107.7(3)
N6 N5 Cu3 121.91(17)
C9 N5 Cu3 130.6(2)
C9 N5 N6 107.5(3)
N5 N6 Cu1 120.96(18)
C7 N6 Cu1 131.3(2)
C7 N6 N5 107.5(2)
N2 C1 H1 125.1
N2 C1 C2 109.9(3)
C2 C1 H1 125.1
C1 C2 H2 127.7
C3 C2 C1 104.5(3)
C3 C2 H2 127.7
N1 C3 C2 110.5(3)
N1 C3 H3 124.7
C2 C3 H3 124.7
N4 C4 H4 125.1
N4 C4 C5 109.8(3)
C5 C4 H4 125.1
C4 C5 H5 127.7
C6 C5 C4 104.6(3)
C6 C5 H5 127.7
N3 C6 C5 110.4(3)
N3 C6 H6 124.8
C5 C6 H6 124.8
N6 C7 H7 125.1
N6 C7 C8 109.8(3)
C8 C7 H7 125.1
C7 C8 H8 127.6
C9 C8 C7 104.9(3)
C9 C8 H8 127.6
N5 C9 C8 110.3(3)
N5 C9 H9 124.8
C8 C9 H9 124.8
Cl2B Cl2A Cu2 80.2(6)
Cl2A Cl2B Cu2 78.7(9)
C1A N1A C3A 108.2(3)
C1A N1A C4A 126.1(3)
C3A N1A C4A 125.7(3)
C1A N2A C2A 108.2(3)
C1A N2A C8A 125.0(3)
C2A N2A C8A 126.8(4)
N1A C1A N2A 109.2(3)
N1A C1A H1A 125.4
N2A C1A H1A 125.4
N2A C2A H2A 126.4
C3A C2A N2A 107.2(3)
C3A C2A H2A 126.4
N1A C3A H3A 126.4
C2A C3A N1A 107.2(3)
C2A C3A H3A 126.4
N1A C4A H4AA 109.0
N1A C4A H4AB 109.0
N1A C4A C5A 112.9(3)
H4AA C4A H4AB 107.8
C5A C4A H4AA 109.0
C5A C4A H4AB 109.0
C4A C5A H5AA 109.3
C4A C5A H5AB 109.3
C4A C5A C6A 111.8(3)
H5AA C5A H5AB 107.9
C6A C5A H5AA 109.3
C6A C5A H5AB 109.3
C5A C6A H6AA 109.2
C5A C6A H6AB 109.2
H6AA C6A H6AB 107.9
C7A C6A C5A 112.3(4)
C7A C6A H6AA 109.2
C7A C6A H6AB 109.2
C6A C7A H7AA 109.5
C6A C7A H7AB 109.5
C6A C7A H7AC 109.5
H7AA C7A H7AB 109.5
H7AA C7A H7AC 109.5
H7AB C7A H7AC 109.5
N2A C8A H8AA 109.5
N2A C8A H8AB 109.5
N2A C8A H8AC 109.5
H8AA C8A H8AB 109.5
H8AA C8A H8AC 109.5
H8AB C8A H8AC 109.5
C1B N1B C4B 120.9(5)
C3B N1B C1B 111.4(5)
C3B N1B C4B 127.6(6)
C1B N2B C8B 125.3(4)
C2B N2B C1B 108.8(5)
C2B N2B C8B 125.9(5)
N1B C1B H1B 128.4
N2B C1B N1B 103.1(4)
N2B C1B H1B 128.4
N2B C2B H2B 125.5
C3B C2B N2B 109.1(6)
C3B C2B H2B 125.5
N1B C3B C2B 107.4(6)
N1B C3B H3B 126.3
C2B C3B H3B 126.3
N1B C4B H4BA 109.5
N1B C4B H4BB 109.5
N1B C4B C5B 110.6(6)
H4BA C4B H4BB 108.1
C5B C4B H4BA 109.5
C5B C4B H4BB 109.5
C4B C5B H5BC 109.5
C4B C5B H5BD 109.5
C4B C5B H5BA 106.0
C4B C5B H5BB 106.0
H5BC C5B H5BD 108.1
H5BA C5B H5BB 106.3
C6BB C5B C4B 110.5(6)
C6BB C5B H5BC 109.5
C6BB C5B H5BD 109.5
C6BA C5B C4B 125.3(9)
C6BA C5B H5BA 106.0
C6BA C5B H5BB 106.0
C5B C6BB H6BA 108.2
C5B C6BB H6BB 108.2
C5B C6BB C7B 116.5(6)
H6BA C6BB H6BB 107.3
C7B C6BB H6BA 108.2
C7B C6BB H6BB 108.2
C6BB C7B H7BD 109.5
C6BB C7B H7BE 109.5
C6BB C7B H7BF 109.5
H7BD C7B H7BE 109.5
H7BD C7B H7BF 109.5
H7BE C7B H7BF 109.5
H7BA C7B H7BB 109.5
H7BA C7B H7BC 109.5
H7BB C7B H7BC 109.5
C6BA C7B H7BA 109.5
C6BA C7B H7BB 109.5
C6BA C7B H7BC 109.5
N2B C8B H8BA 109.5
N2B C8B H8BB 109.5
N2B C8B H8BC 109.5
H8BA C8B H8BB 109.5
H8BA C8B H8BC 109.5
H8BB C8B H8BC 109.5
C5B C6BA H6BC 109.2
C5B C6BA H6BD 109.2
C7B C6BA C5B 112.1(11)
C7B C6BA H6BC 109.2
C7B C6BA H6BD 109.2
H6BC C6BA H6BD 107.9

loop_
_geom_bond_atom_site_label_1
_geom_bond_atom_site_label_2
_geom_bond_distance
Cu1 Cl1A 2.2934(11)
Cu1 Cl1B 2.282(12)
Cu1 Cl4 2.5270(8)
Cu1 Cl5 2.6040(8)
Cu1 N1 1.936(2)
Cu1 N6 1.942(2)
Cu2 Cl4 2.6661(8)
Cu2 Cl5 2.5645(8)
Cu2 N2 1.933(2)
Cu2 N3 1.931(2)
Cu2 Cl2A 2.2700(13)
Cu2 Cl2B 2.281(9)
Cu3 Cl3 2.2835(9)
Cu3 Cl4 2.6311(8)
Cu3 Cl5 2.5274(8)
Cu3 N4 1.925(2)
Cu3 N5 1.927(2)
N1 N2 1.361(4)
N1 C3 1.340(4)
N2 C1 1.334(4)
N3 N4 1.357(3)
N3 C6 1.341(4)
N4 C4 1.336(4)
N5 N6 1.369(3)
N5 C9 1.339(4)
N6 C7 1.340(4)
C1 H1 0.9300
C1 C2 1.374(6)
C2 H2 0.9300
C2 C3 1.367(5)
C3 H3 0.9300
C4 H4 0.9300
C4 C5 1.380(5)
C5 H5 0.9300
C5 C6 1.360(5)
C6 H6 0.9300
C7 H7 0.9300
C7 C8 1.380(5)
C8 H8 0.9300
C8 C9 1.365(5)
C9 H9 0.9300
Cl2A Cl2B 0.83(3)
N1A C1A 1.314(4)
N1A C3A 1.371(5)
N1A C4A 1.473(5)
N2A C1A 1.325(4)
N2A C2A 1.366(5)
N2A C8A 1.446(5)
C1A H1A 0.9300
C2A H2A 0.9300
C2A C3A 1.341(6)
C3A H3A 0.9300
C4A H4AA 0.9700
C4A H4AB 0.9700
C4A C5A 1.500(5)
C5A H5AA 0.9700
C5A H5AB 0.9700
C5A C6A 1.525(5)
C6A H6AA 0.9700
C6A H6AB 0.9700
C6A C7A 1.496(7)
C7A H7AA 0.9600
C7A H7AB 0.9600
C7A H7AC 0.9600
C8A H8AA 0.9600
C8A H8AB 0.9600
C8A H8AC 0.9600
N1B C1B 1.360(6)
N1B C3B 1.282(7)
N1B C4B 1.468(7)
N2B C1B 1.338(6)
N2B C2B 1.327(6)
N2B C8B 1.448(6)
C1B H1B 0.9300
C2B H2B 0.9300
C2B C3B 1.297(9)
C3B H3B 0.9300
C4B H4BA 0.9700
C4B H4BB 0.9700
C4B C5B 1.554(10)
C5B H5BC 0.9700
C5B H5BD 0.9700
C5B H5BA 0.9700
C5B H5BB 0.9700
C5B C6BB 1.463(9)
C5B C6BA 1.549(13)
C6BB H6BA 0.9700
C6BB H6BB 0.9700
C6BB C7B 1.517(9)
C7B H7BD 0.9600
C7B H7BE 0.9600
C7B H7BF 0.9600
C7B H7BA 0.9600
C7B H7BB 0.9600
C7B H7BC 0.9600
C7B C6BA 1.505(13)
C8B H8BA 0.9600
C8B H8BB 0.9600
C8B H8BC 0.9600
C6BA H6BC 0.9700
C6BA H6BD 0.9700
